data_1506334
loop_
_publ_author_name
'Banerjee, Sangeeta R.'
'Maresca, Kevin P.'
'Stephenson, Karin A.'
'Valliant, John F.'
'Babich, John W.'
'Graham, Wendy A.'
'Barzana, Marlene'
'Dong, Qing'
'Fischman, Alan J.'
'Zubieta, Jon'

_publ_section_title
;
 N,N-Bis(2-mercaptoethyl)methylamine:&#x00A0; A New Coligand for Tc-99m
 Labeling of Hydrazinonicotinamide Peptides
;
_journal_issue 4
_journal_name_full 'Bioconjugate Chemistry'
_journal_page_first 885
_journal_paper_doi 10.1021/bc050040y
_journal_volume 16
_journal_year 2005
_chemical_formula_sum 'C24 H21 N8 O4 Re S2'
_chemical_formula_weight 735.81
_chemical_name_systematic
; 
 ? 
;
_space_group_IT_number 2
_symmetry_cell_setting triclinic
_symmetry_space_group_name_Hall '-P 1'
_symmetry_space_group_name_H-M 'P -1'
_atom_sites_solution_hydrogens geom
_atom_sites_solution_primary direct
_atom_sites_solution_secondary difmap
_audit_creation_method SHELXL-97
_cell_angle_alpha 104.6310(10)
_cell_angle_beta 100.9390(10)
_cell_angle_gamma 99.0080(10)
_cell_formula_units_Z 2
_cell_length_a 9.3544(9)
_cell_length_b 9.7712(9)
_cell_length_c 15.1811(14)
_cell_measurement_reflns_used 8750
_cell_measurement_temperature 90(2)
_cell_volume 1287.3(2)
_computing_cell_refinement 'Bruker SMART'
_computing_data_collection 'Bruker SMART'
_computing_data_reduction 'Bruker SAINT'
_computing_molecular_graphics 'Bruker SHELXTL'
_computing_publication_material 'Bruker SHELXTL'
_computing_structure_refinement 'SHELXL-97 (Sheldrick, 1997)'
_computing_structure_solution 'SHELXS-97 (Sheldrick, 1990)'
_diffrn_ambient_temperature 90(2)
_diffrn_detector_area_resol_mean '512 X 512'
_diffrn_measured_fraction_theta_full 0.919
_diffrn_measured_fraction_theta_max 0.919
_diffrn_measurement_device_type 'APEX CCD area dectector'
_diffrn_measurement_method 'Phi & omega Scan'
_diffrn_radiation_monochromator graphite
_diffrn_radiation_source 'fine-focus sealed tube'
_diffrn_radiation_type MoK\a
_diffrn_radiation_wavelength 0.71073
_diffrn_reflns_av_R_equivalents 0.0239
_diffrn_reflns_av_sigmaI/netI 0.0380
_diffrn_reflns_limit_h_max 13
_diffrn_reflns_limit_h_min -13
_diffrn_reflns_limit_k_max 14
_diffrn_reflns_limit_k_min -14
_diffrn_reflns_limit_l_max 23
_diffrn_reflns_limit_l_min -23
_diffrn_reflns_number 17195
_diffrn_reflns_theta_full 32.80
_diffrn_reflns_theta_max 32.80
_diffrn_reflns_theta_min 1.43
_diffrn_standards_decay_% <1%
_exptl_absorpt_coefficient_mu 4.931
_exptl_absorpt_correction_T_max 0.4706
_exptl_absorpt_correction_T_min 0.3967
_exptl_absorpt_correction_type multi-scan
_exptl_absorpt_process_details 'SADABS SHELX-97 (Sheldrick, 1997)'
_exptl_crystal_colour 'dark drown'
_exptl_crystal_density_diffrn 1.898
_exptl_crystal_density_method 'not measured'
_exptl_crystal_description parallelpiped
_exptl_crystal_F_000 720
_exptl_crystal_size_max 0.23
_exptl_crystal_size_mid 0.20
_exptl_crystal_size_min 0.18
_refine_diff_density_max 1.953
_refine_diff_density_min -1.172
_refine_diff_density_rms 0.270
_refine_ls_extinction_method none
_refine_ls_goodness_of_fit_ref 1.106
_refine_ls_hydrogen_treatment mixed
_refine_ls_matrix_type full
_refine_ls_number_parameters 358
_refine_ls_number_reflns 8759
_refine_ls_number_restraints 0
_refine_ls_restrained_S_all 1.106
_refine_ls_R_factor_all 0.0500
_refine_ls_R_factor_gt 0.0473
_refine_ls_shift/su_max 0.001
_refine_ls_shift/su_mean 0.000
_refine_ls_structure_factor_coef Fsqd
_refine_ls_weighting_details 'calc w=1/[\s^2^(Fo^2^)+(0.0665P)^2^+7.5334P] where P=(Fo^2^+2Fc^2^)/3'
_refine_ls_weighting_scheme calc
_refine_ls_wR_factor_gt 0.1030
_refine_ls_wR_factor_ref 0.1046
_reflns_number_gt 8181
_reflns_number_total 8759
_reflns_threshold_expression >2sigma(I)
_cod_data_source_file bc050040ysi20050214_022332.cif
_cod_data_source_block compound_14
_cod_depositor_comments
;
The following automatic conversions were performed:

'_symmetry_cell_setting' value 'Triclinic' changed to 'triclinic'
according to /home/saulius/struct/CIF-dictionaries/cif_core.dic
dictionary named 'cif_core.dic' version 2.4.1 from
2010-06-29.

'_exptl_absorpt_correction_type' value 'Multi-scan'
changed to 'multi-scan' according to
/home/saulius/struct/CIF-dictionaries/cif_core.dic dictionary named
'cif_core.dic' version 2.4.1 from 2010-06-29.

Automatic conversion script
Id: cif_fix_values 1715 2011-07-08 13:25:40Z adriana 
;
_cod_original_sg_symbol_H-M P-1
_cod_database_code 1506334

loop_
_symmetry_equiv_pos_as_xyz
'x, y, z'
'-x, -y, -z'

loop_
_atom_site_label
_atom_site_type_symbol
_atom_site_fract_x
_atom_site_fract_y
_atom_site_fract_z
_atom_site_U_iso_or_equiv
_atom_site_adp_type
_atom_site_occupancy
_atom_site_symmetry_multiplicity
_atom_site_calc_flag
_atom_site_refinement_flags
Re1 Re 0.341320(18) 0.053692(17) 0.318974(12) 0.01517(6) Uani 1 1 d .
S1 S 0.20018(13) 0.07257(12) 0.44175(8) 0.01716(19) Uani 1 1 d .
S2 S 0.36987(14) -0.01117(14) 0.16193(9) 0.0220(2) Uani 1 1 d .
O1 O -0.0969(5) -0.4529(4) 0.0934(3) 0.0282(8) Uani 1 1 d .
O2 O 0.0020(4) -0.6444(4) 0.1054(3) 0.0213(7) Uani 1 1 d .
O3 O 1.1321(5) 0.5795(4) 0.7024(3) 0.0282(8) Uani 1 1 d .
O4 O 1.1053(4) 0.3371(4) 0.6509(3) 0.0252(7) Uani 1 1 d .
N1 N 0.2810(4) -0.1778(4) 0.2845(3) 0.0160(7) Uani 1 1 d .
N3 N 0.5072(5) -0.0087(5) 0.3831(3) 0.0167(7) Uani 1 1 d .
N2 N 0.5141(5) -0.1428(4) 0.3841(3) 0.0176(7) Uani 1 1 d .
N4 N 0.4404(5) 0.2358(4) 0.3586(3) 0.0189(7) Uani 1 1 d .
N5 N 0.5189(5) 0.3606(4) 0.3899(3) 0.0202(7) Uani 1 1 d .
N6 N 0.7045(5) 0.2708(4) 0.4732(3) 0.0181(7) Uani 1 1 d .
N7 N 0.1088(5) 0.0582(4) 0.2700(3) 0.0171(7) Uani 1 1 d .
N8 N 0.2522(6) 0.1417(6) 0.0576(4) 0.0282(9) Uani 1 1 d .
C1 C 0.3901(5) -0.2359(5) 0.3256(3) 0.0150(7) Uani 1 1 d .
C2 C 0.3742(5) -0.3874(5) 0.3062(3) 0.0172(8) Uani 1 1 d .
H2 H 0.4471 -0.4259 0.3363 0.021 Uiso 1 1 calc R
C3 C 0.2499(5) -0.4773(5) 0.2424(3) 0.0179(8) Uani 1 1 d .
H3 H 0.2387 -0.5773 0.2280 0.021 Uiso 1 1 calc R
C4 C 0.1390(5) -0.4164(5) 0.1988(3) 0.0171(8) Uani 1 1 d .
C5 C 0.1584(5) -0.2676(5) 0.2231(3) 0.0170(8) Uani 1 1 d .
H5 H 0.0839 -0.2275 0.1961 0.020 Uiso 1 1 calc R
C6 C 0.0020(6) -0.5040(5) 0.1277(3) 0.0201(8) Uani 1 1 d .
C7 C -0.1244(7) -0.7372(6) 0.0319(4) 0.0274(11) Uani 1 1 d .
H7A H -0.2110 -0.7479 0.0569 0.041 Uiso 1 1 calc R
H7B H -0.1026 -0.8306 0.0086 0.041 Uiso 1 1 calc R
H7C H -0.1430 -0.6943 -0.0184 0.041 Uiso 1 1 calc R
C8 C 0.6542(5) 0.3852(5) 0.4557(3) 0.0175(8) Uani 1 1 d .
C9 C 0.7303(6) 0.5296(5) 0.4997(4) 0.0193(8) Uani 1 1 d .
H9 H 0.6919 0.6056 0.4851 0.023 Uiso 1 1 calc R
C10 C 0.8631(6) 0.5556(5) 0.5647(4) 0.0201(8) Uani 1 1 d .
H10 H 0.9154 0.6500 0.5962 0.024 Uiso 1 1 calc R
C11 C 0.9184(5) 0.4377(5) 0.5830(3) 0.0178(8) Uani 1 1 d .
C12 C 0.8355(5) 0.2986(5) 0.5354(3) 0.0185(8) Uani 1 1 d .
H12 H 0.8730 0.2207 0.5474 0.022 Uiso 1 1 calc R
C13 C 1.0621(6) 0.4620(5) 0.6525(4) 0.0207(9) Uani 1 1 d .
C14 C 1.2467(6) 0.3479(7) 0.7126(5) 0.0322(12) Uani 1 1 d .
H14A H 1.3150 0.4337 0.7149 0.048 Uiso 1 1 calc R
H14B H 1.2859 0.2644 0.6897 0.048 Uiso 1 1 calc R
H14C H 1.2333 0.3529 0.7744 0.048 Uiso 1 1 calc R
C15 C 0.0165(6) 0.0497(5) 0.1881(4) 0.0208(8) Uani 1 1 d .
H15 H 0.0551 0.0527 0.1363 0.025 Uiso 1 1 calc R
C16 C -0.1350(6) 0.0364(6) 0.1805(4) 0.0255(10) Uani 1 1 d .
H16 H -0.1981 0.0321 0.1241 0.031 Uiso 1 1 calc R
C17 C -0.1926(6) 0.0295(6) 0.2581(4) 0.0263(10) Uani 1 1 d .
H17 H -0.2944 0.0206 0.2536 0.032 Uiso 1 1 calc R
C18 C -0.0975(6) 0.0361(6) 0.3421(4) 0.0234(9) Uani 1 1 d .
H18 H -0.1343 0.0294 0.3940 0.028 Uiso 1 1 calc R
C19 C 0.0546(5) 0.0530(5) 0.3462(3) 0.0182(8) Uani 1 1 d .
C20 C 0.3759(6) 0.1415(6) 0.1194(4) 0.0242(9) Uani 1 1 d .
C21 C 0.5056(7) 0.2503(7) 0.1444(4) 0.0320(12) Uani 1 1 d .
H21 H 0.5889 0.2479 0.1880 0.038 Uiso 1 1 calc R
C22 C 0.5075(8) 0.3617(7) 0.1027(5) 0.0351(13) Uani 1 1 d .
H22 H 0.5930 0.4339 0.1168 0.042 Uiso 1 1 calc R
C23 C 0.3783(8) 0.3634(7) 0.0391(4) 0.0340(12) Uani 1 1 d .
H23 H 0.3748 0.4378 0.0113 0.041 Uiso 1 1 calc R
C24 C 0.2573(7) 0.2519(7) 0.0193(4) 0.0314(11) Uani 1 1 d .
H24 H 0.1724 0.2525 -0.0238 0.038 Uiso 1 1 calc R
H1 H 0.555(8) 0.038(8) 0.405(5) 0.010(16) Uiso 1 1 d .

loop_
_atom_site_aniso_label
_atom_site_aniso_U_11
_atom_site_aniso_U_22
_atom_site_aniso_U_33
_atom_site_aniso_U_23
_atom_site_aniso_U_13
_atom_site_aniso_U_12
Re1 0.01592(9) 0.01124(8) 0.01767(9) 0.00530(6) 0.00095(6) 0.00292(6)
S1 0.0215(5) 0.0131(4) 0.0165(5) 0.0045(3) 0.0031(4) 0.0044(4)
S2 0.0233(5) 0.0238(5) 0.0181(5) 0.0063(4) 0.0034(4) 0.0037(4)
O1 0.0250(18) 0.0201(17) 0.032(2) 0.0082(15) -0.0080(15) 0.0012(14)
O2 0.0242(17) 0.0146(14) 0.0204(16) 0.0040(12) -0.0009(13) 0.0005(12)
O3 0.0254(18) 0.0202(17) 0.032(2) 0.0000(15) 0.0019(15) 0.0018(14)
O4 0.0195(16) 0.0209(17) 0.033(2) 0.0057(14) 0.0047(14) 0.0044(13)
N1 0.0143(16) 0.0117(15) 0.0197(17) 0.0036(13) 0.0005(13) 0.0024(12)
N3 0.0154(17) 0.0140(17) 0.0185(18) 0.0042(14) 0.0011(14) 0.0008(14)
N2 0.0184(17) 0.0118(15) 0.0209(18) 0.0049(13) 0.0006(14) 0.0036(13)
N4 0.0184(17) 0.0158(17) 0.0228(19) 0.0086(14) 0.0003(14) 0.0050(14)
N5 0.0205(18) 0.0117(16) 0.028(2) 0.0066(14) 0.0032(15) 0.0030(14)
N6 0.0188(17) 0.0115(15) 0.0232(18) 0.0045(13) 0.0049(14) 0.0019(13)
N7 0.0189(17) 0.0133(16) 0.0181(17) 0.0058(13) -0.0004(13) 0.0041(13)
N8 0.028(2) 0.027(2) 0.027(2) 0.0099(18) 0.0019(18) 0.0036(18)
C1 0.0158(18) 0.0122(17) 0.0167(18) 0.0041(14) 0.0025(14) 0.0042(14)
C2 0.0174(19) 0.0141(18) 0.020(2) 0.0061(15) 0.0019(15) 0.0050(15)
C3 0.020(2) 0.0117(17) 0.021(2) 0.0052(15) 0.0033(16) 0.0046(15)
C4 0.0180(19) 0.0113(17) 0.021(2) 0.0051(14) 0.0018(15) 0.0018(14)
C5 0.0178(19) 0.0146(18) 0.0183(19) 0.0059(15) 0.0015(15) 0.0041(15)
C6 0.022(2) 0.0155(19) 0.020(2) 0.0066(16) 0.0010(16) -0.0007(16)
C7 0.031(3) 0.018(2) 0.024(2) 0.0057(18) -0.0053(19) -0.0055(19)
C8 0.0171(18) 0.0137(18) 0.021(2) 0.0055(15) 0.0050(15) 0.0007(14)
C9 0.023(2) 0.0094(17) 0.025(2) 0.0050(15) 0.0080(17) 0.0023(15)
C10 0.021(2) 0.0122(18) 0.026(2) 0.0032(16) 0.0083(17) 0.0007(15)
C11 0.0192(19) 0.0107(17) 0.022(2) 0.0028(15) 0.0058(16) 0.0013(14)
C12 0.0188(19) 0.0123(17) 0.023(2) 0.0043(15) 0.0050(16) 0.0017(15)
C13 0.019(2) 0.018(2) 0.023(2) 0.0030(16) 0.0075(17) 0.0017(16)
C14 0.020(2) 0.031(3) 0.043(3) 0.008(2) 0.003(2) 0.008(2)
C15 0.021(2) 0.022(2) 0.021(2) 0.0101(17) 0.0036(17) 0.0051(17)
C16 0.021(2) 0.028(2) 0.029(3) 0.013(2) 0.0024(19) 0.0053(19)
C17 0.020(2) 0.028(2) 0.032(3) 0.011(2) 0.0040(19) 0.0058(19)
C18 0.022(2) 0.023(2) 0.026(2) 0.0084(18) 0.0054(18) 0.0059(18)
C19 0.020(2) 0.0134(18) 0.021(2) 0.0054(15) 0.0024(16) 0.0042(15)
C20 0.027(2) 0.021(2) 0.024(2) 0.0069(18) 0.0043(19) 0.0039(18)
C21 0.029(3) 0.032(3) 0.031(3) 0.011(2) -0.001(2) 0.000(2)
C22 0.036(3) 0.032(3) 0.033(3) 0.011(2) 0.005(2) -0.006(2)
C23 0.045(3) 0.033(3) 0.028(3) 0.016(2) 0.008(2) 0.007(3)
C24 0.033(3) 0.032(3) 0.031(3) 0.014(2) 0.005(2) 0.009(2)

loop_
_atom_type_symbol
_atom_type_description
_atom_type_scat_dispersion_real
_atom_type_scat_dispersion_imag
_atom_type_scat_source
C C 0.0033 0.0016 'International Tables Vol C Tables 4.2.6.8 and 6.1.1.4'
H H 0.0000 0.0000 'International Tables Vol C Tables 4.2.6.8 and 6.1.1.4'
N N 0.0061 0.0033 'International Tables Vol C Tables 4.2.6.8 and 6.1.1.4'
S S 0.1246 0.1234 'International Tables Vol C Tables 4.2.6.8 and 6.1.1.4'
Re Re -1.0185 7.2310 'International Tables Vol C Tables 4.2.6.8 and 6.1.1.4'
O O 0.0106 0.0060 'International Tables Vol C Tables 4.2.6.8 and 6.1.1.4'

loop_
_geom_angle_atom_site_label_1
_geom_angle_atom_site_label_2
_geom_angle_atom_site_label_3
_geom_angle
N4 Re1 N3 91.64(18)
N4 Re1 N1 164.08(17)
N3 Re1 N1 72.86(17)
N4 Re1 N7 106.34(16)
N3 Re1 N7 156.19(17)
N1 Re1 N7 89.56(14)
N4 Re1 S2 100.12(15)
N3 Re1 S2 101.24(13)
N1 Re1 S2 79.93(11)
N7 Re1 S2 91.04(11)
N4 Re1 S1 96.27(15)
N3 Re1 S1 96.97(13)
N1 Re1 S1 89.37(11)
N7 Re1 S1 66.19(11)
S2 Re1 S1 155.02(4)
C19 S1 Re1 81.08(17)
C20 S2 Re1 109.48(19)
C6 O2 C7 115.4(4)
C13 O4 C14 116.2(4)
C5 N1 C1 119.0(4)
C5 N1 Re1 127.8(3)
C1 N1 Re1 112.9(3)
N2 N3 Re1 127.0(3)
N2 N3 H1 120(7)
Re1 N3 H1 113(7)
N3 N2 C1 109.5(4)
N5 N4 Re1 175.3(4)
N4 N5 C8 118.8(4)
C12 N6 C8 117.2(4)
C15 N7 C19 120.7(4)
C15 N7 Re1 136.9(3)
C19 N7 Re1 102.0(3)
C20 N8 C24 117.1(5)
N2 C1 N1 117.4(4)
N2 C1 C2 121.6(4)
N1 C1 C2 121.0(4)
C3 C2 C1 119.3(4)
C3 C2 H2 120.4
C1 C2 H2 120.4
C2 C3 C4 119.4(4)
C2 C3 H3 120.3
C4 C3 H3 120.3
C5 C4 C3 118.6(4)
C5 C4 C6 117.9(4)
C3 C4 C6 123.5(4)
N1 C5 C4 122.7(4)
N1 C5 H5 118.6
C4 C5 H5 118.6
O1 C6 O2 124.2(5)
O1 C6 C4 123.9(4)
O2 C6 C4 111.9(4)
O2 C7 H7A 109.5
O2 C7 H7B 109.5
H7A C7 H7B 109.5
O2 C7 H7C 109.5
H7A C7 H7C 109.5
H7B C7 H7C 109.5
N6 C8 N5 118.9(4)
N6 C8 C9 123.6(4)
N5 C8 C9 117.5(4)
C10 C9 C8 118.2(4)
C10 C9 H9 120.9
C8 C9 H9 120.9
C9 C10 C11 119.0(4)
C9 C10 H10 120.5
C11 C10 H10 120.5
C12 C11 C10 118.6(4)
C12 C11 C13 121.1(4)
C10 C11 C13 120.3(4)
N6 C12 C11 123.4(4)
N6 C12 H12 118.3
C11 C12 H12 118.3
O3 C13 O4 124.5(5)
O3 C13 C11 124.3(5)
O4 C13 C11 111.2(4)
O4 C14 H14A 109.5
O4 C14 H14B 109.5
H14A C14 H14B 109.5
O4 C14 H14C 109.5
H14A C14 H14C 109.5
H14B C14 H14C 109.5
N7 C15 C16 120.4(5)
N7 C15 H15 119.8
C16 C15 H15 119.8
C15 C16 C17 119.5(5)
C15 C16 H16 120.2
C17 C16 H16 120.2
C18 C17 C16 119.9(5)
C18 C17 H17 120.0
C16 C17 H17 120.0
C17 C18 C19 118.0(5)
C17 C18 H18 121.0
C19 C18 H18 121.0
N7 C19 C18 121.4(4)
N7 C19 S1 110.0(3)
C18 C19 S1 128.5(4)
N8 C20 C21 122.6(5)
N8 C20 S2 115.8(4)
C21 C20 S2 121.5(4)
C22 C21 C20 118.9(6)
C22 C21 H21 120.6
C20 C21 H21 120.6
C21 C22 C23 118.8(6)
C21 C22 H22 120.6
C23 C22 H22 120.6
C24 C23 C22 117.8(6)
C24 C23 H23 121.1
C22 C23 H23 121.1
N8 C24 C23 124.9(6)
N8 C24 H24 117.6
C23 C24 H24 117.6

loop_
_geom_bond_atom_site_label_1
_geom_bond_atom_site_label_2
_geom_bond_distance
Re1 N4 1.766(4)
Re1 N3 1.937(4)
Re1 N1 2.144(4)
Re1 N7 2.172(4)
Re1 S2 2.3850(13)
Re1 S1 2.4673(12)
S1 C19 1.739(5)
S2 C20 1.766(5)
O1 C6 1.213(6)
O2 C6 1.327(6)
O2 C7 1.456(6)
O3 C13 1.207(6)
O4 C13 1.340(6)
O4 C14 1.440(7)
N1 C5 1.349(6)
N1 C1 1.368(6)
N3 N2 1.325(5)
N3 H1 0.56(7)
N2 C1 1.354(6)
N4 N5 1.243(6)
N5 C8 1.400(6)
N6 C12 1.339(6)
N6 C8 1.345(6)
N7 C15 1.348(6)
N7 C19 1.357(6)
N8 C20 1.345(7)
N8 C24 1.346(8)
C1 C2 1.412(6)
C2 C3 1.373(6)
C2 H2 0.9300
C3 C4 1.414(6)
C3 H3 0.9300
C4 C5 1.380(6)
C4 C6 1.485(7)
C5 H5 0.9300
C7 H7A 0.9600
C7 H7B 0.9600
C7 H7C 0.9600
C8 C9 1.405(6)
C9 C10 1.376(7)
C9 H9 0.9300
C10 C11 1.401(7)
C10 H10 0.9300
C11 C12 1.390(6)
C11 C13 1.488(7)
C12 H12 0.9300
C14 H14A 0.9600
C14 H14B 0.9600
C14 H14C 0.9600
C15 C16 1.383(7)
C15 H15 0.9300
C16 C17 1.398(8)
C16 H16 0.9300
C17 C18 1.389(8)
C17 H17 0.9300
C18 C19 1.394(7)
C18 H18 0.9300
C20 C21 1.401(8)
C21 C22 1.390(9)
C21 H21 0.9300
C22 C23 1.402(10)
C22 H22 0.9300
C23 C24 1.370(9)
C23 H23 0.9300
C24 H24 0.9300
